data_4310267
loop_
_publ_author_name
'Guang Zhu'
'Gerard Parkin'

_publ_section_title
;
Synthesis and Structural Characterization of M(PMe3)3(O2CR)2(OH2)H2 (M = Mo,
W): Aqua-Hydride Complexes of Molybdenum and Tungsten
;
_journal_name_full 'Inorganic Chemistry'
_journal_page_first 9637
_journal_page_last 9639
_journal_paper_doi 10.1021/ic051617q
_journal_volume 44
_journal_year 2005
_chemical_formula_sum 'C19 H49 O5 P3 W'
_chemical_formula_weight 634.34
_chemical_name_common (ButCOO)2W(PMe3)3H2(OH2)
_chemical_name_systematic
; 
 ? 
;
_space_group_IT_number 14
_symmetry_cell_setting monoclinic
_symmetry_space_group_name_Hall '-P 2ybc'
_symmetry_space_group_name_H-M 'P 1 21/c 1'
_atom_sites_solution_hydrogens geom
_atom_sites_solution_primary direct
_atom_sites_solution_secondary difmap
_audit_creation_method SHELXL-97
_cell_angle_alpha 90.00
_cell_angle_beta 102.804(2)
_cell_angle_gamma 90.00
_cell_formula_units_Z 4
_cell_length_a 9.5652(6)
_cell_length_b 15.1141(10)
_cell_length_c 20.4300(13)
_cell_measurement_temperature 243(2)
_cell_volume 2880.1(3)
_computing_cell_refinement 'Bruker SMART'
_computing_data_collection 'Bruker SMART'
_computing_data_reduction 'Bruker SHELXTL'
_computing_molecular_graphics 'Bruker SHELXTL'
_computing_publication_material 'Bruker SHELXTL'
_computing_structure_refinement 'SHELXL-97 (Sheldrick, 1997)'
_computing_structure_solution 'SHELXS-97 (Sheldrick, 1990)'
_diffrn_ambient_temperature 243(2)
_diffrn_measured_fraction_theta_full 0.925
_diffrn_measured_fraction_theta_max 0.925
_diffrn_measurement_device_type 'CCD area detector'
_diffrn_measurement_method 'phi and omega scans'
_diffrn_radiation_monochromator graphite
_diffrn_radiation_source 'fine-focus sealed tube'
_diffrn_radiation_type MoK\a
_diffrn_radiation_wavelength 0.71073
_diffrn_reflns_av_R_equivalents 0.0262
_diffrn_reflns_av_sigmaI/netI 0.0297
_diffrn_reflns_limit_h_max 8
_diffrn_reflns_limit_h_min -12
_diffrn_reflns_limit_k_max 20
_diffrn_reflns_limit_k_min -19
_diffrn_reflns_limit_l_max 27
_diffrn_reflns_limit_l_min -12
_diffrn_reflns_number 19498
_diffrn_reflns_theta_full 28.29
_diffrn_reflns_theta_max 28.29
_diffrn_reflns_theta_min 1.69
_exptl_absorpt_coefficient_mu 4.200
_exptl_absorpt_correction_T_max 0.4871
_exptl_absorpt_correction_T_min 0.2844
_exptl_absorpt_correction_type empirical
_exptl_absorpt_process_details sadabs
_exptl_crystal_colour orange
_exptl_crystal_density_diffrn 1.463
_exptl_crystal_density_method 'not measured'
_exptl_crystal_description block
_exptl_crystal_F_000 1288
_exptl_crystal_size_max 0.40
_exptl_crystal_size_mid 0.30
_exptl_crystal_size_min 0.20
_refine_diff_density_max 0.595
_refine_diff_density_min -0.466
_refine_diff_density_rms 0.077
_refine_ls_extinction_coef 0.00033(5)
_refine_ls_extinction_expression Fc^*^=kFc[1+0.001xFc^2^\l^3^/sin(2\q)]^-1/4^
_refine_ls_extinction_method SHELXL
_refine_ls_goodness_of_fit_ref 1.007
_refine_ls_hydrogen_treatment constr
_refine_ls_matrix_type full
_refine_ls_number_parameters 298
_refine_ls_number_reflns 6619
_refine_ls_number_restraints 1
_refine_ls_restrained_S_all 1.007
_refine_ls_R_factor_all 0.0344
_refine_ls_R_factor_gt 0.0226
_refine_ls_shift/su_max 0.010
_refine_ls_shift/su_mean 0.001
_refine_ls_structure_factor_coef Fsqd
_refine_ls_weighting_details 'calc w=1/[\s^2^(Fo^2^)+(0.0257P)^2^+0.0000P] where P=(Fo^2^+2Fc^2^)/3'
_refine_ls_weighting_scheme calc
_refine_ls_wR_factor_gt 0.0485
_refine_ls_wR_factor_ref 0.0510
_reflns_number_gt 5351
_reflns_number_total 6619
_reflns_threshold_expression >2sigma(I)
_cod_data_source_file ic051617qsi20050920_052055.cif
_cod_data_source_block wh2os10
_cod_depositor_comments
;
The following automatic conversions were performed:
'_symmetry_cell_setting' value 'Monoclinic' changed to 'monoclinic'
according to '/home/saulius/struct/CIF-dictionaries/cif_core.dic'
dictionary named 'cif_core.dic' version 2.4.1 from 2010-06-29.

Automatic conversion script
Id: cif_fix_enum 1527 2010-12-29 10:47:43Z saulius 
;
_cod_database_code 4310267

loop_
_symmetry_equiv_pos_as_xyz
'x, y, z'
'-x, y+1/2, -z+1/2'
'-x, -y, -z'
'x, -y-1/2, z-1/2'

loop_
_atom_site_label
_atom_site_type_symbol
_atom_site_fract_x
_atom_site_fract_y
_atom_site_fract_z
_atom_site_U_iso_or_equiv
_atom_site_adp_type
_atom_site_occupancy
_atom_site_symmetry_multiplicity
_atom_site_calc_flag
_atom_site_refinement_flags
_atom_site_disorder_assembly
_atom_site_disorder_group
W W 0.036850(12) 0.721864(7) 0.171418(5) 0.03060(5) Uani 1 1 d . A .
O1 O 0.1976(2) 0.79315(12) 0.12761(10) 0.0406(5) Uani 1 1 d . . .
O2 O 0.1317(3) 0.93491(15) 0.12537(14) 0.0754(8) Uani 1 1 d . . .
O3 O 0.2075(2) 0.75263(13) 0.25796(10) 0.0373(4) Uani 1 1 d . . .
O4 O 0.1152(2) 0.85655(15) 0.31365(11) 0.0539(6) Uani 1 1 d . . .
O5 O -0.0338(2) 0.85837(14) 0.18884(12) 0.0438(5) Uani 1 1 d D . .
H5A H 0.007(4) 0.890(2) 0.1635(16) 0.079(14) Uiso 1 1 d D . .
H5B H 0.002(4) 0.861(3) 0.2315(12) 0.078(13) Uiso 1 1 d D . .
P1 P 0.18567(9) 0.59388(5) 0.16722(4) 0.04226(19) Uani 1 1 d . . .
P2 P -0.08080(10) 0.72555(6) 0.05424(4) 0.0462(2) Uani 1 1 d . . .
P3 P -0.08499(8) 0.66909(5) 0.25647(4) 0.04109(18) Uani 1 1 d . . .
C11 C 0.3526(5) 0.6146(3) 0.1451(4) 0.085(2) Uani 0.854(8) 1 d P A 1
H11A H 0.4038 0.5592 0.1447 0.128 Uiso 0.854(8) 1 calc PR A 1
H11B H 0.4096 0.6543 0.1777 0.128 Uiso 0.854(8) 1 calc PR A 1
H11C H 0.3355 0.6414 0.1009 0.128 Uiso 0.854(8) 1 calc PR A 1
C12 C 0.1134(5) 0.5008(3) 0.1118(3) 0.0675(16) Uani 0.854(8) 1 d P A 1
H12A H 0.1854 0.4548 0.1157 0.101 Uiso 0.854(8) 1 calc PR A 1
H12B H 0.0876 0.5213 0.0657 0.101 Uiso 0.854(8) 1 calc PR A 1
H12C H 0.0291 0.4774 0.1247 0.101 Uiso 0.854(8) 1 calc PR A 1
C13 C 0.2437(5) 0.5304(3) 0.2446(2) 0.0624(14) Uani 0.854(8) 1 d P A 1
H13A H 0.3024 0.4810 0.2366 0.094 Uiso 0.854(8) 1 calc PR A 1
H13B H 0.1603 0.5083 0.2592 0.094 Uiso 0.854(8) 1 calc PR A 1
H13C H 0.2991 0.5682 0.2792 0.094 Uiso 0.854(8) 1 calc PR A 1
C11A C 0.170(4) 0.4923(18) 0.198(3) 0.14(3) Uani 0.146(8) 1 d P A 2
H11D H 0.2447 0.4543 0.1887 0.203 Uiso 0.146(8) 1 calc PR A 2
H11E H 0.0769 0.4679 0.1777 0.203 Uiso 0.146(8) 1 calc PR A 2
H11F H 0.1795 0.4961 0.2465 0.203 Uiso 0.146(8) 1 calc PR A 2
C12A C 0.382(3) 0.6155(19) 0.211(2) 0.091(14) Uani 0.146(8) 1 d P A 2
H12D H 0.4389 0.5629 0.2085 0.137 Uiso 0.146(8) 1 calc PR A 2
H12E H 0.3881 0.6302 0.2579 0.137 Uiso 0.146(8) 1 calc PR A 2
H12F H 0.4195 0.6644 0.1893 0.137 Uiso 0.146(8) 1 calc PR A 2
C13A C 0.213(4) 0.567(3) 0.0783(15) 0.16(3) Uani 0.146(8) 1 d P A 2
H13D H 0.2730 0.5150 0.0802 0.244 Uiso 0.146(8) 1 calc PR A 2
H13E H 0.2600 0.6169 0.0618 0.244 Uiso 0.146(8) 1 calc PR A 2
H13F H 0.1212 0.5565 0.0483 0.244 Uiso 0.146(8) 1 calc PR A 2
C21 C -0.2304(4) 0.6502(3) 0.02614(18) 0.0736(12) Uani 1 1 d . A .
H21A H -0.2683 0.6580 -0.0216 0.110 Uiso 1 1 calc R . .
H21B H -0.3049 0.6627 0.0502 0.110 Uiso 1 1 calc R . .
H21C H -0.1977 0.5897 0.0349 0.110 Uiso 1 1 calc R . .
C22 C -0.1622(5) 0.8309(3) 0.0246(2) 0.0837(13) Uani 1 1 d . A .
H22A H -0.2068 0.8264 -0.0228 0.126 Uiso 1 1 calc R . .
H22B H -0.0891 0.8765 0.0313 0.126 Uiso 1 1 calc R . .
H22C H -0.2343 0.8459 0.0495 0.126 Uiso 1 1 calc R . .
C23 C 0.0257(5) 0.7046(3) -0.00825(17) 0.0718(12) Uani 1 1 d . A .
H23A H -0.0355 0.7084 -0.0529 0.108 Uiso 1 1 calc R . .
H23B H 0.0675 0.6460 -0.0014 0.108 Uiso 1 1 calc R . .
H23C H 0.1014 0.7484 -0.0036 0.108 Uiso 1 1 calc R . .
C31 C -0.2076(4) 0.5767(2) 0.23215(17) 0.0627(10) Uani 1 1 d . A .
H31A H -0.2504 0.5609 0.2694 0.094 Uiso 1 1 calc R . .
H31B H -0.1553 0.5264 0.2203 0.094 Uiso 1 1 calc R . .
H31C H -0.2823 0.5936 0.1938 0.094 Uiso 1 1 calc R . .
C32 C -0.2019(4) 0.7500(2) 0.2836(2) 0.0647(10) Uani 1 1 d . A .
H32A H -0.2459 0.7237 0.3174 0.097 Uiso 1 1 calc R . .
H32B H -0.2759 0.7682 0.2455 0.097 Uiso 1 1 calc R . .
H32C H -0.1459 0.8012 0.3025 0.097 Uiso 1 1 calc R . .
C33 C 0.0189(4) 0.6321(2) 0.33751(15) 0.0590(9) Uani 1 1 d . A .
H33A H -0.0457 0.6134 0.3654 0.089 Uiso 1 1 calc R . .
H33B H 0.0783 0.6803 0.3594 0.089 Uiso 1 1 calc R . .
H33C H 0.0794 0.5828 0.3310 0.089 Uiso 1 1 calc R . .
C41 C 0.2133(4) 0.8750(2) 0.11568(15) 0.0467(8) Uani 1 1 d . . .
C42 C 0.3413(4) 0.9020(2) 0.08564(18) 0.0606(10) Uani 1 1 d . . .
C43 C 0.2792(5) 0.9238(3) 0.01181(19) 0.1048(17) Uani 1 1 d . . .
H43A H 0.3560 0.9415 -0.0094 0.157 Uiso 1 1 calc R . .
H43B H 0.2106 0.9717 0.0088 0.157 Uiso 1 1 calc R . .
H43C H 0.2317 0.8719 -0.0108 0.157 Uiso 1 1 calc R . .
C44 C 0.4079(5) 0.9856(3) 0.1196(2) 0.1070(18) Uani 1 1 d . . .
H44A H 0.4493 0.9735 0.1665 0.160 Uiso 1 1 calc R . .
H44B H 0.3348 1.0309 0.1162 0.160 Uiso 1 1 calc R . .
H44C H 0.4823 1.0061 0.0978 0.160 Uiso 1 1 calc R . .
C45 C 0.4468(5) 0.8287(4) 0.0888(3) 0.135(2) Uani 1 1 d . . .
H45A H 0.4890 0.8148 0.1354 0.202 Uiso 1 1 calc R . .
H45B H 0.5216 0.8468 0.0664 0.202 Uiso 1 1 calc R . .
H45C H 0.3986 0.7767 0.0667 0.202 Uiso 1 1 calc R . .
C51 C 0.2159(3) 0.8103(2) 0.30476(14) 0.0385(7) Uani 1 1 d . . .
C52 C 0.3643(3) 0.8201(2) 0.35170(15) 0.0463(7) Uani 1 1 d . . .
C53 C 0.3550(4) 0.8768(3) 0.41157(19) 0.0932(15) Uani 1 1 d . . .
H53A H 0.3133 0.9337 0.3962 0.140 Uiso 1 1 calc R . .
H53B H 0.4503 0.8856 0.4393 0.140 Uiso 1 1 calc R . .
H53C H 0.2953 0.8475 0.4377 0.140 Uiso 1 1 calc R . .
C54 C 0.4293(5) 0.7290(2) 0.3730(2) 0.0847(14) Uani 1 1 d . . .
H54A H 0.3713 0.6989 0.3996 0.127 Uiso 1 1 calc R . .
H54B H 0.5261 0.7362 0.3996 0.127 Uiso 1 1 calc R . .
H54C H 0.4315 0.6941 0.3334 0.127 Uiso 1 1 calc R . .
C55 C 0.4588(4) 0.8662(3) 0.3112(2) 0.0709(11) Uani 1 1 d . . .
H55A H 0.4194 0.9240 0.2972 0.106 Uiso 1 1 calc R . .
H55B H 0.4623 0.8310 0.2718 0.106 Uiso 1 1 calc R . .
H55C H 0.5549 0.8728 0.3386 0.106 Uiso 1 1 calc R . .
H1 H -0.144(3) 0.7165(18) 0.1500(15) 0.051(9) Uiso 1 1 d . . .
H2 H -0.036(3) 0.624(2) 0.1483(15) 0.062(9) Uiso 1 1 d . . .

loop_
_atom_site_aniso_label
_atom_site_aniso_U_11
_atom_site_aniso_U_22
_atom_site_aniso_U_33
_atom_site_aniso_U_23
_atom_site_aniso_U_13
_atom_site_aniso_U_12
W 0.03015(7) 0.02853(7) 0.03311(7) -0.00061(5) 0.00703(4) 0.00262(5)
O1 0.0473(13) 0.0331(11) 0.0449(12) 0.0008(9) 0.0176(10) -0.0021(9)
O2 0.091(2) 0.0367(13) 0.115(2) 0.0105(14) 0.0575(18) 0.0069(14)
O3 0.0338(11) 0.0395(10) 0.0376(11) -0.0028(9) 0.0057(9) -0.0002(9)
O4 0.0424(13) 0.0626(15) 0.0547(13) -0.0204(12) 0.0064(10) 0.0055(11)
O5 0.0477(14) 0.0340(12) 0.0503(14) -0.0005(11) 0.0126(12) 0.0082(10)
P1 0.0452(5) 0.0323(4) 0.0498(5) -0.0023(4) 0.0118(4) 0.0080(4)
P2 0.0444(5) 0.0520(5) 0.0381(4) 0.0015(4) 0.0005(4) 0.0003(4)
P3 0.0409(4) 0.0419(4) 0.0427(4) -0.0021(4) 0.0141(3) -0.0061(4)
C11 0.062(3) 0.051(3) 0.156(7) 0.017(4) 0.055(4) 0.020(3)
C12 0.091(4) 0.042(2) 0.069(3) -0.015(2) 0.016(3) 0.009(2)
C13 0.074(3) 0.043(3) 0.067(3) 0.006(2) 0.006(2) 0.019(2)
C11A 0.08(3) 0.028(15) 0.33(8) 0.02(3) 0.12(4) 0.018(16)
C12A 0.039(15) 0.055(17) 0.17(4) -0.03(2) -0.007(19) 0.018(13)
C13A 0.17(4) 0.25(6) 0.056(19) -0.06(3) 0.00(2) 0.17(5)
C21 0.060(2) 0.094(3) 0.056(2) -0.010(2) -0.0093(18) -0.021(2)
C22 0.090(3) 0.080(3) 0.066(3) 0.017(2) -0.014(2) 0.023(3)
C23 0.085(3) 0.090(3) 0.041(2) -0.0041(19) 0.0153(19) -0.009(2)
C31 0.064(2) 0.066(2) 0.061(2) -0.0021(19) 0.0188(18) -0.029(2)
C32 0.058(2) 0.070(2) 0.076(3) -0.014(2) 0.038(2) 0.000(2)
C33 0.071(2) 0.062(2) 0.0451(19) 0.0088(17) 0.0151(17) -0.011(2)
C41 0.059(2) 0.0405(18) 0.0439(18) 0.0016(15) 0.0173(15) -0.0034(16)
C42 0.073(3) 0.052(2) 0.066(2) 0.0021(18) 0.035(2) -0.015(2)
C43 0.159(5) 0.104(4) 0.062(3) 0.003(3) 0.047(3) -0.032(4)
C44 0.118(4) 0.117(4) 0.100(4) -0.037(3) 0.054(3) -0.074(3)
C45 0.084(3) 0.113(4) 0.242(7) 0.058(5) 0.109(4) 0.014(3)
C51 0.0363(17) 0.0415(16) 0.0382(16) 0.0031(13) 0.0090(13) -0.0067(14)
C52 0.0409(18) 0.0490(19) 0.0463(18) -0.0025(15) 0.0037(14) -0.0085(16)
C53 0.066(3) 0.139(4) 0.067(3) -0.043(3) -0.003(2) -0.002(3)
C54 0.073(3) 0.071(3) 0.091(3) 0.024(2) -0.024(2) -0.006(2)
C55 0.044(2) 0.066(3) 0.102(3) 0.005(2) 0.015(2) -0.0116(19)

loop_
_atom_type_symbol
_atom_type_description
_atom_type_scat_dispersion_real
_atom_type_scat_dispersion_imag
_atom_type_scat_source
C C 0.0033 0.0016 'International Tables Vol C Tables 4.2.6.8 and 6.1.1.4'
H H 0.0000 0.0000 'International Tables Vol C Tables 4.2.6.8 and 6.1.1.4'
O O 0.0106 0.0060 'International Tables Vol C Tables 4.2.6.8 and 6.1.1.4'
P P 0.1023 0.0942 'International Tables Vol C Tables 4.2.6.8 and 6.1.1.4'
W W -0.8490 6.8722 'International Tables Vol C Tables 4.2.6.8 and 6.1.1.4'

loop_
_geom_angle_atom_site_label_1
_geom_angle_atom_site_label_2
_geom_angle_atom_site_label_3
_geom_angle
_geom_angle_site_symmetry_1
_geom_angle_site_symmetry_3
_geom_angle_publ_flag
H2 W H1 62.8(13) . . ?
H2 W O3 127.8(11) . . ?
H1 W O3 139.6(10) . . ?
H2 W O1 127.0(10) . . ?
H1 W O1 132.8(10) . . ?
O3 W O1 76.23(7) . . ?
H2 W O5 138.7(11) . . ?
H1 W O5 75.9(9) . . ?
O3 W O5 82.61(8) . . ?
O1 W O5 82.91(7) . . ?
H2 W P2 70.4(10) . . ?
H1 W P2 61.2(10) . . ?
O3 W P2 154.70(6) . . ?
O1 W P2 78.53(6) . . ?
O5 W P2 92.64(7) . . ?
H2 W P1 59.2(11) . . ?
H1 W P1 122.0(9) . . ?
O3 W P1 81.84(5) . . ?
O1 W P1 84.73(5) . . ?
O5 W P1 162.05(6) . . ?
P2 W P1 97.61(3) . . ?
H2 W P3 71.0(10) . . ?
H1 W P3 62.9(10) . . ?
O3 W P3 83.19(5) . . ?
O1 W P3 158.62(6) . . ?
O5 W P3 88.81(6) . . ?
P2 W P3 121.69(3) . . ?
P1 W P3 98.18(3) . . ?
H2 W H1 62.8(13) . . ?
H1 W H1 0.0(19) . . ?
O3 W H1 139.6(10) . . ?
O1 W H1 132.8(9) . . ?
O5 W H1 75.9(9) . . ?
P2 W H1 61.2(10) . . ?
P1 W H1 122.0(9) . . ?
P3 W H1 62.9(10) . . ?
H2 W H2 0(2) . . ?
H1 W H2 62.8(13) . . ?
O3 W H2 127.8(11) . . ?
O1 W H2 127.0(10) . . ?
O5 W H2 138.7(11) . . ?
P2 W H2 70.4(10) . . ?
P1 W H2 59.2(11) . . ?
P3 W H2 71.0(10) . . ?
H1 W H2 62.8(13) . . ?
C41 O1 W 131.9(2) . . ?
C51 O3 W 131.54(19) . . ?
H5A O5 H5B 117(3) . . ?
H5A O5 W 103(3) . . ?
H5B O5 W 98(3) . . ?
H5B O5 H5A 117(3) . . ?
W O5 H5A 103(3) . . ?
H5A O5 H5B 117(3) . . ?
W O5 H5B 98(3) . . ?
H5A O5 H5B 117(3) . . ?
C11A P1 C11 114.6(9) . . ?
C11 P1 C13 101.2(3) . . ?
C11A P1 C12 58.8(19) . . ?
C11 P1 C12 102.3(3) . . ?
C13 P1 C12 97.6(2) . . ?
C11A P1 C12A 98.0(17) . . ?
C13 P1 C12A 66.9(13) . . ?
C12 P1 C12A 127.7(9) . . ?
C11A P1 C13A 102(2) . . ?
C11 P1 C13A 58.7(14) . . ?
C13 P1 C13A 128.6(11) . . ?
C12 P1 C13A 51.3(17) . . ?
C12A P1 C13A 98.6(17) . . ?
C11A P1 W 128.0(10) . . ?
C11 P1 W 115.93(15) . . ?
C13 P1 W 117.26(15) . . ?
C12 P1 W 119.32(15) . . ?
C12A P1 W 111.7(8) . . ?
C13A P1 W 113.9(10) . . ?
C22 P2 C21 101.2(2) . . ?
C22 P2 C23 100.54(19) . . ?
C21 P2 C23 101.08(18) . . ?
C22 P2 W 115.00(14) . . ?
C21 P2 W 117.42(13) . . ?
C23 P2 W 118.68(14) . . ?
C33 P3 C31 101.61(17) . . ?
C33 P3 C32 100.20(18) . . ?
C31 P3 C32 101.32(17) . . ?
C33 P3 W 119.97(11) . . ?
C31 P3 W 116.01(11) . . ?
C32 P3 W 114.86(13) . . ?
P1 C11 H11A 109.5 . . ?
P1 C11 H11B 109.5 . . ?
H11A C11 H11B 109.5 . . ?
P1 C11 H11C 109.5 . . ?
H11A C11 H11C 109.5 . . ?
H11B C11 H11C 109.5 . . ?
P1 C12 H12A 109.5 . . ?
P1 C12 H12B 109.5 . . ?
H12A C12 H12B 109.5 . . ?
P1 C12 H12C 109.5 . . ?
H12A C12 H12C 109.5 . . ?
H12B C12 H12C 109.5 . . ?
P1 C13 H13A 109.5 . . ?
P1 C13 H13B 109.5 . . ?
H13A C13 H13B 109.5 . . ?
P1 C13 H13C 109.5 . . ?
H13A C13 H13C 109.5 . . ?
H13B C13 H13C 109.5 . . ?
P1 C11A H11D 109.5 . . ?
P1 C11A H11E 109.5 . . ?
H11D C11A H11E 109.5 . . ?
P1 C11A H11F 109.5 . . ?
H11D C11A H11F 109.5 . . ?
H11E C11A H11F 109.5 . . ?
P1 C12A H12D 109.5 . . ?
P1 C12A H12E 109.5 . . ?
H12D C12A H12E 109.5 . . ?
P1 C12A H12F 109.5 . . ?
H12D C12A H12F 109.5 . . ?
H12E C12A H12F 109.5 . . ?
P1 C13A H13D 109.5 . . ?
P1 C13A H13E 109.5 . . ?
H13D C13A H13E 109.5 . . ?
P1 C13A H13F 109.5 . . ?
H13D C13A H13F 109.5 . . ?
H13E C13A H13F 109.5 . . ?
P2 C21 H21A 109.5 . . ?
P2 C21 H21B 109.5 . . ?
H21A C21 H21B 109.5 . . ?
P2 C21 H21C 109.5 . . ?
H21A C21 H21C 109.5 . . ?
H21B C21 H21C 109.5 . . ?
P2 C22 H22A 109.5 . . ?
P2 C22 H22B 109.5 . . ?
H22A C22 H22B 109.5 . . ?
P2 C22 H22C 109.5 . . ?
H22A C22 H22C 109.5 . . ?
H22B C22 H22C 109.5 . . ?
P2 C23 H23A 109.5 . . ?
P2 C23 H23B 109.5 . . ?
H23A C23 H23B 109.5 . . ?
P2 C23 H23C 109.5 . . ?
H23A C23 H23C 109.5 . . ?
H23B C23 H23C 109.5 . . ?
P3 C31 H31A 109.5 . . ?
P3 C31 H31B 109.5 . . ?
H31A C31 H31B 109.5 . . ?
P3 C31 H31C 109.5 . . ?
H31A C31 H31C 109.5 . . ?
H31B C31 H31C 109.5 . . ?
P3 C32 H32A 109.5 . . ?
P3 C32 H32B 109.5 . . ?
H32A C32 H32B 109.5 . . ?
P3 C32 H32C 109.5 . . ?
H32A C32 H32C 109.5 . . ?
H32B C32 H32C 109.5 . . ?
P3 C33 H33A 109.5 . . ?
P3 C33 H33B 109.5 . . ?
H33A C33 H33B 109.5 . . ?
P3 C33 H33C 109.5 . . ?
H33A C33 H33C 109.5 . . ?
H33B C33 H33C 109.5 . . ?
O2 C41 O1 124.9(3) . . ?
O2 C41 C42 117.1(3) . . ?
O1 C41 C42 118.0(3) . . ?
C45 C42 C44 112.9(4) . . ?
C45 C42 C43 108.3(4) . . ?
C44 C42 C43 107.7(3) . . ?
C45 C42 C41 112.1(3) . . ?
C44 C42 C41 109.2(3) . . ?
C43 C42 C41 106.3(3) . . ?
C42 C43 H43A 109.5 . . ?
C42 C43 H43B 109.5 . . ?
H43A C43 H43B 109.5 . . ?
C42 C43 H43C 109.5 . . ?
H43A C43 H43C 109.5 . . ?
H43B C43 H43C 109.5 . . ?
C42 C44 H44A 109.5 . . ?
C42 C44 H44B 109.5 . . ?
H44A C44 H44B 109.5 . . ?
C42 C44 H44C 109.5 . . ?
H44A C44 H44C 109.5 . . ?
H44B C44 H44C 109.5 . . ?
C42 C45 H45A 109.5 . . ?
C42 C45 H45B 109.5 . . ?
H45A C45 H45B 109.5 . . ?
C42 C45 H45C 109.5 . . ?
H45A C45 H45C 109.5 . . ?
H45B C45 H45C 109.5 . . ?
O4 C51 O3 124.9(3) . . ?
O4 C51 C52 119.7(3) . . ?
O3 C51 C52 115.4(3) . . ?
C53 C52 C55 109.2(3) . . ?
C53 C52 C54 111.8(3) . . ?
C55 C52 C54 108.2(3) . . ?
C53 C52 C51 110.4(3) . . ?
C55 C52 C51 106.4(3) . . ?
C54 C52 C51 110.5(3) . . ?
C52 C53 H53A 109.5 . . ?
C52 C53 H53B 109.5 . . ?
H53A C53 H53B 109.5 . . ?
C52 C53 H53C 109.5 . . ?
H53A C53 H53C 109.5 . . ?
H53B C53 H53C 109.5 . . ?
C52 C54 H54A 109.5 . . ?
C52 C54 H54B 109.5 . . ?
H54A C54 H54B 109.5 . . ?
C52 C54 H54C 109.5 . . ?
H54A C54 H54C 109.5 . . ?
H54B C54 H54C 109.5 . . ?
C52 C55 H55A 109.5 . . ?
C52 C55 H55B 109.5 . . ?
H55A C55 H55B 109.5 . . ?
C52 C55 H55C 109.5 . . ?
H55A C55 H55C 109.5 . . ?
H55B C55 H55C 109.5 . . ?

loop_
_geom_bond_atom_site_label_1
_geom_bond_atom_site_label_2
_geom_bond_distance
_geom_bond_site_symmetry_2
_geom_bond_publ_flag
W H2 1.66(3) . ?
W H1 1.69(3) . ?
W O3 2.174(2) . ?
W O1 2.2219(18) . ?
W O5 2.224(2) . ?
W P2 2.4096(9) . ?
W P1 2.4145(8) . ?
W P3 2.4313(7) . ?
W H1 1.69(3) . ?
W H2 1.66(3) . ?
O1 C41 1.277(3) . ?
O2 C41 1.240(4) . ?
O3 C51 1.283(3) . ?
O4 C51 1.236(3) . ?
O5 H5A 0.86(2) . ?
O5 H5B 0.86(2) . ?
O5 H5A 0.86(2) . ?
O5 H5B 0.86(2) . ?
P1 C11A 1.68(3) . ?
P1 C11 1.781(4) . ?
P1 C13 1.828(4) . ?
P1 C12 1.841(4) . ?
P1 C12A 1.93(3) . ?
P1 C13A 1.94(3) . ?
P2 C22 1.816(4) . ?
P2 C21 1.820(4) . ?
P2 C23 1.828(4) . ?
P3 C33 1.820(3) . ?
P3 C31 1.820(3) . ?
P3 C32 1.825(3) . ?
C11 H11A 0.9700 . ?
C11 H11B 0.9700 . ?
C11 H11C 0.9700 . ?
C12 H12A 0.9700 . ?
C12 H12B 0.9700 . ?
C12 H12C 0.9700 . ?
C13 H13A 0.9700 . ?
C13 H13B 0.9700 . ?
C13 H13C 0.9700 . ?
C11A H11D 0.9700 . ?
C11A H11E 0.9700 . ?
C11A H11F 0.9700 . ?
C12A H12D 0.9700 . ?
C12A H12E 0.9700 . ?
C12A H12F 0.9700 . ?
C13A H13D 0.9700 . ?
C13A H13E 0.9700 . ?
C13A H13F 0.9700 . ?
C21 H21A 0.9700 . ?
C21 H21B 0.9700 . ?
C21 H21C 0.9700 . ?
C22 H22A 0.9700 . ?
C22 H22B 0.9700 . ?
C22 H22C 0.9700 . ?
C23 H23A 0.9700 . ?
C23 H23B 0.9700 . ?
C23 H23C 0.9700 . ?
C31 H31A 0.9700 . ?
C31 H31B 0.9700 . ?
C31 H31C 0.9700 . ?
C32 H32A 0.9700 . ?
C32 H32B 0.9700 . ?
C32 H32C 0.9700 . ?
C33 H33A 0.9700 . ?
C33 H33B 0.9700 . ?
C33 H33C 0.9700 . ?
C41 C42 1.540(4) . ?
C42 C45 1.491(6) . ?
C42 C44 1.513(5) . ?
C42 C43 1.529(5) . ?
C43 H43A 0.9700 . ?
C43 H43B 0.9700 . ?
C43 H43C 0.9700 . ?
C44 H44A 0.9700 . ?
C44 H44B 0.9700 . ?
C44 H44C 0.9700 . ?
C45 H45A 0.9700 . ?
C45 H45B 0.9700 . ?
C45 H45C 0.9700 . ?
C51 C52 1.534(4) . ?
C52 C53 1.512(5) . ?
C52 C55 1.523(4) . ?
C52 C54 1.534(5) . ?
C53 H53A 0.9700 . ?
C53 H53B 0.9700 . ?
C53 H53C 0.9700 . ?
C54 H54A 0.9700 . ?
C54 H54B 0.9700 . ?
C54 H54C 0.9700 . ?
C55 H55A 0.9700 . ?
C55 H55B 0.9700 . ?
C55 H55C 0.9700 . ?

loop_
_geom_hbond_atom_site_label_D
_geom_hbond_atom_site_label_H
_geom_hbond_atom_site_label_A
_geom_hbond_distance_DH
_geom_hbond_distance_HA
_geom_hbond_distance_DA
_geom_hbond_angle_DHA
_geom_hbond_site_symmetry_A
O5 H5A O2 0.86(2) 1.70(2) 2.537(3) 163(4) .
O5 H5B O4 0.86(2) 1.79(3) 2.631(3) 166(4) .
